data_7214071
loop_
_publ_author_name
'Clark, Ewan R.'
'Hayward, John J.'
'Leontowicz, Bryce J.'
'Eisler, Dana J.'
'Rawson, Jeremy M.'

_publ_section_title
;
 Syntheses of, and structural studies on, benzo-fused 1,2,4-thiadiazines
;
_journal_issue 9
_journal_name_full CrystEngComm
_journal_page_first 1755
_journal_paper_doi 10.1039/c3ce42205d
_journal_volume 16
_journal_year 2014
_chemical_formula_moiety 'C11 H8 N2 S2'
_chemical_formula_sum 'C11 H8 N2 S2'
_chemical_formula_weight 232.31
_chemical_name_systematic
; 
 ? 
;
_space_group_IT_number 61
_symmetry_cell_setting orthorhombic
_symmetry_space_group_name_Hall '-P 2ac 2ab'
_symmetry_space_group_name_H-M 'P b c a'
_atom_sites_solution_hydrogens geom
_atom_sites_solution_primary direct
_atom_sites_solution_secondary difmap
_audit_creation_method SHELXL-97
_cell_angle_alpha 90.00
_cell_angle_beta 90.00
_cell_angle_gamma 90.00
_cell_formula_units_Z 8
_cell_length_a 9.6844(6)
_cell_length_b 10.0511(6)
_cell_length_c 21.3621(14)
_cell_measurement_reflns_used 9906
_cell_measurement_temperature 150(2)
_cell_measurement_theta_max 28.40
_cell_measurement_theta_min 2.86
_cell_volume 2079.4(2)
_computing_cell_refinement 'Bruker SAINT, v7.68a'
_computing_data_collection 'Bruker APEX2'
_computing_data_reduction 'Bruker SHELXTL XPREP'
_computing_molecular_graphics 'Mercury v2.3'
_computing_publication_material 'Bruker SHELXTL XCIF'
_computing_structure_refinement 'SHELXL-97 (Sheldrick, 1997)'
_computing_structure_solution 'SHELXS-97 (Sheldrick, 1997)'
_diffrn_ambient_temperature 150(2)
_diffrn_measured_fraction_theta_full 0.992
_diffrn_measured_fraction_theta_max 0.992
_diffrn_measurement_device_type 'CCD area detector'
_diffrn_measurement_method 'phi and omega scans'
_diffrn_radiation_monochromator graphite
_diffrn_radiation_source 'fine-focus sealed tube'
_diffrn_radiation_type MoK\a
_diffrn_radiation_wavelength 0.71073
_diffrn_reflns_av_R_equivalents 0.0442
_diffrn_reflns_av_sigmaI/netI 0.0205
_diffrn_reflns_limit_h_max 12
_diffrn_reflns_limit_h_min -8
_diffrn_reflns_limit_k_max 13
_diffrn_reflns_limit_k_min -10
_diffrn_reflns_limit_l_max 28
_diffrn_reflns_limit_l_min -28
_diffrn_reflns_number 14765
_diffrn_reflns_theta_full 28.39
_diffrn_reflns_theta_max 28.39
_diffrn_reflns_theta_min 3.07
_exptl_absorpt_coefficient_mu 0.475
_exptl_absorpt_correction_T_max 0.9110
_exptl_absorpt_correction_T_min 0.7321
_exptl_absorpt_correction_type empirical
_exptl_absorpt_process_details sadabs
_exptl_crystal_colour orange
_exptl_crystal_density_diffrn 1.484
_exptl_crystal_density_method 'not measured'
_exptl_crystal_description plate
_exptl_crystal_F_000 960
_exptl_crystal_size_max 0.50
_exptl_crystal_size_mid 0.30
_exptl_crystal_size_min 0.20
_refine_diff_density_max 0.389
_refine_diff_density_min -0.366
_refine_diff_density_rms 0.062
_refine_ls_extinction_method none
_refine_ls_goodness_of_fit_ref 1.128
_refine_ls_hydrogen_treatment mixed
_refine_ls_matrix_type full
_refine_ls_number_parameters 140
_refine_ls_number_reflns 2587
_refine_ls_number_restraints 0
_refine_ls_restrained_S_all 1.128
_refine_ls_R_factor_all 0.0438
_refine_ls_R_factor_gt 0.0420
_refine_ls_shift/su_max 0.001
_refine_ls_shift/su_mean 0.000
_refine_ls_structure_factor_coef Fsqd
_refine_ls_weighting_details 'calc w=1/[\s^2^(Fo^2^)+(0.0544P)^2^+1.9919P] where P=(Fo^2^+2Fc^2^)/3'
_refine_ls_weighting_scheme calc
_refine_ls_wR_factor_gt 0.1137
_refine_ls_wR_factor_ref 0.1150
_reflns_number_gt 2484
_reflns_number_total 2587
_reflns_threshold_expression >2sigma(I)
_cod_data_source_file c3ce42205d.txt
_cod_data_source_block compound_5
_cod_depositor_comments
;
The following automatic conversions were performed:

'_symmetry_cell_setting' value 'Orthorhombic' changed to
'orthorhombic' according to
/usr/data/users/saulius/automatic-downloads/current/RSC/lib/dictionaries/cif_core.dic
dictionary named 'cif_core.dic' version 2.4.2 from 2011-04-26.

Automatic conversion script
Id: cif_fix_values 2281 2013-09-26 08:29:07Z andrius 
;
_cod_original_sg_symbol_H-M Pbca
_cod_database_code 7214071

loop_
_symmetry_equiv_pos_as_xyz
'x, y, z'
'-x+1/2, -y, z+1/2'
'-x, y+1/2, -z+1/2'
'x+1/2, -y+1/2, -z'
'-x, -y, -z'
'x-1/2, y, -z-1/2'
'x, -y-1/2, z-1/2'
'-x-1/2, y-1/2, z'

loop_
_atom_site_label
_atom_site_type_symbol
_atom_site_fract_x
_atom_site_fract_y
_atom_site_fract_z
_atom_site_U_iso_or_equiv
_atom_site_adp_type
_atom_site_occupancy
_atom_site_symmetry_multiplicity
_atom_site_calc_flag
_atom_site_refinement_flags
S1 S 0.02866(5) 0.15876(5) 0.44017(2) 0.02201(14) Uani 1 1 d .
S2 S 0.28390(5) 0.18056(5) 0.26161(2) 0.03081(16) Uani 1 1 d .
N2 N 0.18945(16) 0.39644(15) 0.41013(7) 0.0194(3) Uani 1 1 d .
C21 C 0.30057(17) 0.29692(17) 0.32010(8) 0.0177(3) Uani 1 1 d .
N1 N 0.16085(16) 0.16744(15) 0.38707(7) 0.0198(3) Uani 1 1 d .
H1 H 0.225(2) 0.468(3) 0.3978(11) 0.027(6) Uiso 1 1 d .
C17 C 0.21271(17) 0.28406(17) 0.37560(8) 0.0169(3) Uani 1 1 d .
C16 C 0.15353(17) 0.38782(18) 0.47432(8) 0.0183(3) Uani 1 1 d .
C12 C 0.0524(2) 0.2622(2) 0.55894(8) 0.0253(4) Uani 1 1 d .
H12 H 0.0079 0.1840 0.5737 0.030 Uiso 1 1 calc R
C11 C 0.08211(17) 0.27647(17) 0.49556(8) 0.0191(3) Uani 1 1 d .
C15 C 0.18976(19) 0.48736(19) 0.51609(9) 0.0240(4) Uani 1 1 d .
H15 H 0.2380 0.5639 0.5019 0.029 Uiso 1 1 calc R
C14 C 0.1550(2) 0.4745(2) 0.57902(9) 0.0280(4) Uani 1 1 d .
H14 H 0.1778 0.5437 0.6075 0.034 Uiso 1 1 calc R
C13 C 0.0878(2) 0.3623(2) 0.60051(9) 0.0285(4) Uani 1 1 d .
H13 H 0.0659 0.3537 0.6437 0.034 Uiso 1 1 calc R
C22 C 0.3949(2) 0.39407(18) 0.30414(9) 0.0237(4) Uani 1 1 d .
H22 H 0.4191 0.4667 0.3304 0.028 Uiso 1 1 calc R
C23 C 0.4511(2) 0.3721(2) 0.24383(10) 0.0316(4) Uani 1 1 d .
H23 H 0.5173 0.4291 0.2249 0.038 Uiso 1 1 calc R
C24 C 0.4006(2) 0.2619(2) 0.21607(10) 0.0339(5) Uani 1 1 d .
H24 H 0.4273 0.2329 0.1755 0.041 Uiso 1 1 calc R

loop_
_atom_site_aniso_label
_atom_site_aniso_U_11
_atom_site_aniso_U_22
_atom_site_aniso_U_33
_atom_site_aniso_U_23
_atom_site_aniso_U_13
_atom_site_aniso_U_12
S1 0.0242(2) 0.0233(2) 0.0185(2) 0.00210(16) 0.00025(15) -0.00549(16)
S2 0.0355(3) 0.0330(3) 0.0239(3) -0.01095(19) 0.00747(18) -0.0038(2)
N2 0.0266(7) 0.0158(7) 0.0158(7) 0.0015(5) 0.0054(6) 0.0010(6)
C21 0.0219(8) 0.0175(8) 0.0137(7) -0.0002(6) -0.0003(6) 0.0048(6)
N1 0.0251(7) 0.0186(7) 0.0156(7) 0.0010(5) 0.0008(5) 0.0000(6)
C17 0.0188(7) 0.0178(8) 0.0141(7) 0.0013(6) -0.0008(6) 0.0020(6)
C16 0.0191(7) 0.0202(8) 0.0154(7) 0.0008(6) 0.0032(6) 0.0034(6)
C12 0.0267(8) 0.0303(10) 0.0188(8) 0.0054(7) 0.0062(7) 0.0008(8)
C11 0.0194(7) 0.0214(8) 0.0167(7) 0.0016(6) 0.0013(6) 0.0016(6)
C15 0.0255(8) 0.0246(9) 0.0219(8) -0.0035(7) 0.0051(7) -0.0013(7)
C14 0.0292(9) 0.0343(11) 0.0205(8) -0.0076(8) 0.0034(7) 0.0023(8)
C13 0.0315(10) 0.0374(11) 0.0165(8) 0.0005(7) 0.0058(7) 0.0041(8)
C22 0.0336(9) 0.0185(8) 0.0189(8) 0.0005(6) 0.0067(7) 0.0049(7)
C23 0.0353(10) 0.0312(10) 0.0283(10) 0.0032(8) 0.0138(8) 0.0025(8)
C24 0.0406(11) 0.0388(11) 0.0225(9) -0.0033(8) 0.0139(8) 0.0053(9)

loop_
_atom_type_symbol
_atom_type_description
_atom_type_scat_dispersion_real
_atom_type_scat_dispersion_imag
_atom_type_scat_source
C C 0.0033 0.0016 'International Tables Vol C Tables 4.2.6.8 and 6.1.1.4'
H H 0.0000 0.0000 'International Tables Vol C Tables 4.2.6.8 and 6.1.1.4'
N N 0.0061 0.0033 'International Tables Vol C Tables 4.2.6.8 and 6.1.1.4'
S S 0.1246 0.1234 'International Tables Vol C Tables 4.2.6.8 and 6.1.1.4'

loop_
_geom_angle_atom_site_label_1
_geom_angle_atom_site_label_2
_geom_angle_atom_site_label_3
_geom_angle
N1 S1 C11 101.08(8)
C24 S2 C21 91.50(10)
C17 N2 C16 120.78(15)
C17 N2 H1 117.9(17)
C16 N2 H1 117.2(17)
C22 C21 C17 130.30(16)
C22 C21 S2 111.35(13)
C17 C21 S2 118.27(13)
C17 N1 S1 117.39(12)
N1 C17 N2 125.45(15)
N1 C17 C21 117.19(15)
N2 C17 C21 117.34(15)
C15 C16 C11 119.78(16)
C15 C16 N2 121.11(16)
C11 C16 N2 119.11(16)
C13 C12 C11 119.86(18)
C13 C12 H12 120.1
C11 C12 H12 120.1
C12 C11 C16 120.18(17)
C12 C11 S1 121.78(14)
C16 C11 S1 118.02(13)
C16 C15 C14 119.57(18)
C16 C15 H15 120.2
C14 C15 H15 120.2
C13 C14 C15 120.72(18)
C13 C14 H14 119.6
C15 C14 H14 119.6
C14 C13 C12 119.80(18)
C14 C13 H13 120.1
C12 C13 H13 120.1
C21 C22 C23 111.66(17)
C21 C22 H22 124.2
C23 C22 H22 124.2
C24 C23 C22 112.88(19)
C24 C23 H23 123.6
C22 C23 H23 123.6
C23 C24 S2 112.61(15)
C23 C24 H24 123.7
S2 C24 H24 123.7

loop_
_geom_bond_atom_site_label_1
_geom_bond_atom_site_label_2
_geom_bond_distance
S1 N1 1.7126(16)
S1 C11 1.7515(18)
S2 C24 1.701(2)
S2 C21 1.7190(18)
N2 C17 1.368(2)
N2 C16 1.417(2)
N2 H1 0.84(3)
C21 C22 1.380(3)
C21 C17 1.465(2)
N1 C17 1.299(2)
C16 C15 1.386(2)
C16 C11 1.392(2)
C12 C13 1.385(3)
C12 C11 1.392(2)
C12 H12 0.9500
C15 C14 1.392(2)
C15 H15 0.9500
C14 C13 1.381(3)
C14 H14 0.9500
C13 H13 0.9500
C22 C23 1.416(3)
C22 H22 0.9500
C23 C24 1.348(3)
C23 H23 0.9500
C24 H24 0.9500
